data_1563529
loop_
_publ_author_name
'Pasturel, M.'
'Pikul, A.P.'
'Potel, M.'
'Roisnel, T.'
'Tougait, O.'
'No\"el, H.'
'Kaczorowski, D.'

_publ_section_title
;
 Crystal structure and physical properties of the novel ternary
 intermetallics URuSi3&#x2212;x and U3Ru2Si7
;
_journal_issue 8
_journal_name_full 'Journal of Solid State Chemistry'
_journal_page_first 1884
_journal_page_last 1890
_journal_paper_doi 10.1016/j.jssc.2010.06.008
_journal_volume 183
_journal_year 2010
_chemical_formula_sum 'Ru2 Si7 U3'
_chemical_formula_weight 1112.86
_space_group_IT_number 65
_space_group_name_Hall '-C 2 2'
_space_group_name_H-M_alt 'C m m m'
_symmetry_cell_setting orthorhombic
_symmetry_space_group_name_H-M 'C m m m'
_atom_sites_solution_hydrogens geom
_atom_sites_solution_primary direct
_atom_sites_solution_secondary difmap
_cell_angle_alpha 90
_cell_angle_beta 90
_cell_angle_gamma 90
_cell_formula_units_Z 2
_cell_length_a 4.0630(10)
_cell_length_b 24.972(2)
_cell_length_c 4.0720(10)
_cell_measurement_temperature 293(2)
_cell_volume 413.15(15)
_computing_structure_refinement 'SHELXL-97 (Sheldrick, 1997)'
_diffrn_ambient_temperature 293(2)
_diffrn_measured_fraction_theta_full 0.998
_diffrn_measured_fraction_theta_max 0.998
_diffrn_radiation_monochromator graphite
_diffrn_radiation_type MoK\a
_diffrn_radiation_wavelength 0.71073
_diffrn_reflns_av_R_equivalents 0.1368
_diffrn_reflns_av_unetI/netI 0.0628
_diffrn_reflns_limit_h_max 5
_diffrn_reflns_limit_h_min -7
_diffrn_reflns_limit_k_max 46
_diffrn_reflns_limit_k_min -42
_diffrn_reflns_limit_l_max 7
_diffrn_reflns_limit_l_min -7
_diffrn_reflns_number 4937
_diffrn_reflns_theta_full 42.03
_diffrn_reflns_theta_max 42.03
_diffrn_reflns_theta_min 3.26
_exptl_absorpt_coefficient_mu 63.101
_exptl_crystal_density_diffrn 8.946
_exptl_crystal_density_method 'not measured'
_exptl_crystal_F_000 924
_refine_diff_density_max 8.39
_refine_diff_density_min -4.258
_refine_diff_density_rms 0.899
_refine_ls_extinction_coef 0.0031(4)
_refine_ls_extinction_expression Fc^*^=kFc[1+0.001xFc^2^\l^3^/sin(2\q)]^-1/4^
_refine_ls_extinction_method SHELXL
_refine_ls_goodness_of_fit_ref 1.064
_refine_ls_hydrogen_treatment mixed
_refine_ls_matrix_type full
_refine_ls_number_parameters 33
_refine_ls_number_reflns 882
_refine_ls_number_restraints 0
_refine_ls_restrained_S_all 1.064
_refine_ls_R_factor_all 0.0435
_refine_ls_R_factor_gt 0.0383
_refine_ls_shift/su_max 0.001
_refine_ls_shift/su_mean 0
_refine_ls_structure_factor_coef Fsqd
_refine_ls_weighting_details 'calc w=1/[\s^2^(Fo^2^)+(0.0492P)^2^+10.1965P] where P=(Fo^2^+2Fc^2^)/3'
_refine_ls_weighting_scheme calc
_refine_ls_wR_factor_gt 0.1018
_refine_ls_wR_factor_ref 0.1052
_reflns_number_gt 786
_reflns_number_total 882
_reflns_threshold_expression >2sigma(I)
_cod_data_source_file JSSC-2010-183-1884.cif
_cod_data_source_block u3ru2si7
_cod_original_sg_symbol_H-M Cmmm
_cod_database_code 1563529

loop_
_symmetry_equiv_pos_as_xyz
'x, y, z'
'-x, -y, z'
'x, -y, -z'
'-x, y, -z'
'x+1/2, y+1/2, z'
'-x+1/2, -y+1/2, z'
'x+1/2, -y+1/2, -z'
'-x+1/2, y+1/2, -z'
'-x, -y, -z'
'x, y, -z'
'-x, y, z'
'x, -y, z'
'-x+1/2, -y+1/2, -z'
'x+1/2, y+1/2, -z'
'-x+1/2, y+1/2, z'
'x+1/2, -y+1/2, z'

loop_
_atom_site_label
_atom_site_type_symbol
_atom_site_fract_x
_atom_site_fract_y
_atom_site_fract_z
_atom_site_U_iso_or_equiv
_atom_site_adp_type
_atom_site_occupancy
_atom_site_symmetry_multiplicity
_atom_site_calc_flag
_atom_site_refinement_flags
_atom_site_disorder_assembly
_atom_site_disorder_group
U1 U 0 0 0 0.00906(13) Uani 1 8 d S . .
U2 U 0 0.315242(15) 0.5 0.00949(12) Uani 1 4 d S . .
Ru3 Ru 0 0.12886(4) 0 0.0131(2) Uani 0.834(5) 4 d SP . .
Si3 Si 0 0.12886(4) 0 0.0131(2) Uani 0.166(5) 4 d SP . .
Si4 Si 0.5 0 0.5 0.0163(11) Uani 0.834(5) 8 d SP . .
Si5 Si 0 0.22349(15) 0 0.0112(5) Uani 1 4 d S . .
Si6 Si 0 0.41494(19) 0 0.0197(9) Uani 0.834(5) 4 d SP . .
Si7 Si 0.5 0.41431(18) 0.5 0.0174(8) Uani 0.834(5) 4 d SP . .
Ru8 Ru 0 0.4350(6) 0.5 0.022(2) Uani 0.083(3) 4 d SP . .
Si8 Si 0 0.4350(6) 0.5 0.022(2) Uani 0.083(3) 4 d SP . .

loop_
_atom_site_aniso_label
_atom_site_aniso_U_11
_atom_site_aniso_U_22
_atom_site_aniso_U_33
_atom_site_aniso_U_23
_atom_site_aniso_U_13
_atom_site_aniso_U_12
U1 0.00861(19) 0.0103(2) 0.00828(19) 0 0 0
U2 0.00923(17) 0.01074(17) 0.00852(17) 0 0 0
Ru3 0.0155(4) 0.0094(4) 0.0145(4) 0 0 0
Si3 0.0155(4) 0.0094(4) 0.0145(4) 0 0 0
Si4 0.0060(16) 0.037(3) 0.0062(16) 0 0 0
Si5 0.0085(10) 0.0158(13) 0.0094(10) 0 0 0
Si6 0.0167(17) 0.0132(17) 0.029(2) 0 0 0
Si7 0.028(2) 0.0080(15) 0.0159(17) 0 0 0
Ru8 0.013(3) 0.037(7) 0.016(4) 0 0 0
Si8 0.013(3) 0.037(7) 0.016(4) 0 0 0

loop_
_atom_type_symbol
_atom_type_description
_atom_type_scat_dispersion_real
_atom_type_scat_dispersion_imag
_atom_type_scat_source
Si Si 0.0817 0.0704 'International Tables Vol C Tables 4.2.6.8 and 6.1.1.4'
Ru Ru -1.2594 0.8363 'International Tables Vol C Tables 4.2.6.8 and 6.1.1.4'
U U -9.6767 9.6646 'International Tables Vol C Tables 4.2.6.8 and 6.1.1.4'

loop_
_geom_angle_atom_site_label_1
_geom_angle_atom_site_label_2
_geom_angle_atom_site_label_3
_geom_angle
_geom_angle_site_symmetry_1
_geom_angle_site_symmetry_3
Si4 U1 Si4 180 1_454 .
Si4 U1 Si4 90.13(2) 1_454 1_455
Si4 U1 Si4 89.87(2) . 1_455
Si4 U1 Si4 89.87(2) 1_454 1_554
Si4 U1 Si4 90.13(2) . 1_554
Si4 U1 Si4 180 1_455 1_554
Si4 U1 Si6 119.22(4) 1_454 13
Si4 U1 Si6 60.78(4) . 13
Si4 U1 Si6 119.22(4) 1_455 13
Si4 U1 Si6 60.78(4) 1_554 13
Si4 U1 Si6 60.78(4) 1_454 5_445
Si4 U1 Si6 119.22(4) . 5_445
Si4 U1 Si6 60.78(4) 1_455 5_445
Si4 U1 Si6 119.22(4) 1_554 5_445
Si6 U1 Si6 180.00(13) 13 5_445
Si4 U1 Si6 60.78(4) 1_454 13_455
Si4 U1 Si6 119.22(4) . 13_455
Si4 U1 Si6 60.78(4) 1_455 13_455
Si4 U1 Si6 119.22(4) 1_554 13_455
Si6 U1 Si6 87.44(13) 13 13_455
Si6 U1 Si6 92.56(13) 5_445 13_455
Si4 U1 Si6 119.22(4) 1_454 5_545
Si4 U1 Si6 60.78(4) . 5_545
Si4 U1 Si6 119.22(4) 1_455 5_545
Si4 U1 Si6 60.78(4) 1_554 5_545
Si6 U1 Si6 92.56(13) 13 5_545
Si6 U1 Si6 87.44(13) 5_445 5_545
Si6 U1 Si6 180.00(13) 13_455 5_545
Si4 U1 Si7 119.21(4) 1_454 13_556
Si4 U1 Si7 60.79(4) . 13_556
Si4 U1 Si7 60.79(4) 1_455 13_556
Si4 U1 Si7 119.21(4) 1_554 13_556
Si6 U1 Si7 58.43(5) 13 13_556
Si6 U1 Si7 121.57(5) 5_445 13_556
Si6 U1 Si7 58.43(5) 13_455 13_556
Si6 U1 Si7 121.57(5) 5_545 13_556
Si4 U1 Si7 60.79(4) 1_454 5_444
Si4 U1 Si7 119.21(4) . 5_444
Si4 U1 Si7 119.21(4) 1_455 5_444
Si4 U1 Si7 60.79(4) 1_554 5_444
Si6 U1 Si7 121.57(5) 13 5_444
Si6 U1 Si7 58.43(5) 5_445 5_444
Si6 U1 Si7 121.57(5) 13_455 5_444
Si6 U1 Si7 58.43(5) 5_545 5_444
Si7 U1 Si7 180.00(12) 13_556 5_444
Si4 U1 Si7 60.79(4) 1_454 13
Si4 U1 Si7 119.21(4) . 13
Si4 U1 Si7 119.21(4) 1_455 13
Si4 U1 Si7 60.79(4) 1_554 13
Si6 U1 Si7 58.43(5) 13 13
Si6 U1 Si7 121.57(5) 5_445 13
Si6 U1 Si7 58.43(5) 13_455 13
Si6 U1 Si7 121.57(5) 5_545 13
Si7 U1 Si7 87.15(12) 13_556 13
Si7 U1 Si7 92.85(12) 5_444 13
Si4 U1 Si7 119.21(4) 1_454 5_445
Si4 U1 Si7 60.79(4) . 5_445
Si4 U1 Si7 60.79(4) 1_455 5_445
Si4 U1 Si7 119.21(4) 1_554 5_445
Si6 U1 Si7 121.57(5) 13 5_445
Si6 U1 Si7 58.43(5) 5_445 5_445
Si6 U1 Si7 121.57(5) 13_455 5_445
Si6 U1 Si7 58.43(5) 5_545 5_445
Si7 U1 Si7 92.85(12) 13_556 5_445
Si7 U1 Si7 87.15(12) 5_444 5_445
Si7 U1 Si7 180.00(12) 13 5_445
Ru8 U2 Si5 108.59(7) . 13_455
Ru8 U2 Si5 108.59(7) . 13_556
Si5 U2 Si5 142.83(13) 13_455 13_556
Ru8 U2 Si5 108.59(7) . 13_456
Si5 U2 Si5 84.28(4) 13_455 13_456
Si5 U2 Si5 84.06(4) 13_556 13_456
Ru8 U2 Si5 108.59(7) . 13
Si5 U2 Si5 84.06(4) 13_455 13
Si5 U2 Si5 84.28(4) 13_556 13
Si5 U2 Si5 142.83(13) 13_456 13
Ru8 U2 Si5 138.38(5) . .
Si5 U2 Si5 46.85(7) 13_455 .
Si5 U2 Si5 101.97(3) 13_556 .
Si5 U2 Si5 101.97(3) 13_456 .
Si5 U2 Si5 46.85(7) 13 .
Ru8 U2 Si5 138.38(5) . 1_556
Si5 U2 Si5 101.97(3) 13_455 1_556
Si5 U2 Si5 46.85(7) 13_556 1_556
Si5 U2 Si5 46.85(7) 13_456 1_556
Si5 U2 Si5 101.97(3) 13 1_556
Si5 U2 Si5 83.25(9) . 1_556
Ru8 U2 Si3 64.111(18) . 13_556
Si5 U2 Si3 172.70(7) 13_455 13_556
Si5 U2 Si3 44.47(7) 13_556 13_556
Si5 U2 Si3 97.89(3) 13_456 13_556
Si5 U2 Si3 98.11(3) 13 13_556
Si5 U2 Si3 138.54(2) . 13_556
Si5 U2 Si3 84.46(4) 1_556 13_556
Ru8 U2 Ru3 64.111(18) . 13_556
Si5 U2 Ru3 172.70(7) 13_455 13_556
Si5 U2 Ru3 44.47(7) 13_556 13_556
Si5 U2 Ru3 97.89(3) 13_456 13_556
Si5 U2 Ru3 98.11(3) 13 13_556
Si5 U2 Ru3 138.54(2) . 13_556
Si5 U2 Ru3 84.46(4) 1_556 13_556
Si3 U2 Ru3 0.00(3) 13_556 13_556
Ru8 U2 Si3 64.111(18) . 13_455
Si5 U2 Si3 44.47(7) 13_455 13_455
Si5 U2 Si3 172.70(7) 13_556 13_455
Si5 U2 Si3 98.11(3) 13_456 13_455
Si5 U2 Si3 97.89(3) 13 13_455
Si5 U2 Si3 84.46(4) . 13_455
Si5 U2 Si3 138.54(2) 1_556 13_455
Si3 U2 Si3 128.22(4) 13_556 13_455
Ru3 U2 Si3 128.22(4) 13_556 13_455
Ru8 U2 Ru3 64.111(18) . 13_455
Si5 U2 Ru3 44.47(7) 13_455 13_455
Si5 U2 Ru3 172.70(7) 13_556 13_455
Si5 U2 Ru3 98.11(3) 13_456 13_455
Si5 U2 Ru3 97.89(3) 13 13_455
Si5 U2 Ru3 84.46(4) . 13_455
Si5 U2 Ru3 138.54(2) 1_556 13_455
Si3 U2 Ru3 128.22(4) 13_556 13_455
Ru3 U2 Ru3 128.22(4) 13_556 13_455
Si3 U2 Ru3 0.00(3) 13_455 13_455
Si7 Ru3 Si7 124.2(2) 13 13_556
Si7 Ru3 Si6 77.18(7) 13 13_455
Si7 Ru3 Si6 77.18(7) 13_556 13_455
Si7 Ru3 Si6 77.18(7) 13 13
Si7 Ru3 Si6 77.18(7) 13_556 13
Si6 Ru3 Si6 123.4(2) 13_455 13
Si7 Ru3 Si5 117.90(10) 13 .
Si7 Ru3 Si5 117.90(10) 13_556 .
Si6 Ru3 Si5 118.30(11) 13_455 .
Si6 Ru3 Si5 118.30(11) 13 .
Si7 Ru3 U2 140.098(16) 13 13_556
Si7 Ru3 U2 68.99(7) 13_556 13_556
Si6 Ru3 U2 140.039(16) 13_455 13_556
Si6 Ru3 U2 69.36(8) 13 13_556
Si5 Ru3 U2 64.111(18) . 13_556
Si7 Ru3 U2 68.99(7) 13 13_455
Si7 Ru3 U2 140.098(16) 13_556 13_455
Si6 Ru3 U2 69.36(8) 13_455 13_455
Si6 Ru3 U2 140.039(16) 13 13_455
Si5 Ru3 U2 64.112(18) . 13_455
U2 Ru3 U2 128.22(4) 13_556 13_455
Si7 Ru3 U2 140.098(16) 13 13_456
Si7 Ru3 U2 68.99(7) 13_556 13_456
Si6 Ru3 U2 69.36(8) 13_455 13_456
Si6 Ru3 U2 140.039(16) 13 13_456
Si5 Ru3 U2 64.111(18) . 13_456
U2 Ru3 U2 78.91(2) 13_556 13_456
U2 Ru3 U2 79.11(2) 13_455 13_456
Si7 Ru3 U2 68.99(7) 13 13
Si7 Ru3 U2 140.098(16) 13_556 13
Si6 Ru3 U2 140.039(16) 13_455 13
Si6 Ru3 U2 69.36(8) 13 13
Si5 Ru3 U2 64.111(18) . 13
U2 Ru3 U2 79.11(2) 13_556 13
U2 Ru3 U2 78.91(2) 13_455 13
U2 Ru3 U2 128.22(4) 13_456 13
Si7 Ru3 U1 62.10(10) 13 .
Si7 Ru3 U1 62.10(10) 13_556 .
Si6 Ru3 U1 61.70(11) 13_455 .
Si6 Ru3 U1 61.70(11) 13 .
Si5 Ru3 U1 180 . .
U2 Ru3 U1 115.889(18) 13_556 .
U2 Ru3 U1 115.889(18) 13_455 .
U2 Ru3 U1 115.889(18) 13_456 .
U2 Ru3 U1 115.889(18) 13 .
Si8 Si4 Ru8 0 5_545 5_545
Si8 Si4 Si8 180 5_545 13_556
Ru8 Si4 Si8 180 5_545 13_556
Si8 Si4 Ru8 180 5_545 13_556
Ru8 Si4 Ru8 180 5_545 13_556
Si8 Si4 Ru8 0 13_556 13_556
Si8 Si4 U1 90 5_545 .
Ru8 Si4 U1 90 5_545 .
Si8 Si4 U1 90 13_556 .
Ru8 Si4 U1 90 13_556 .
Si8 Si4 U1 90 5_545 1_656
Ru8 Si4 U1 90 5_545 1_656
Si8 Si4 U1 90 13_556 1_656
Ru8 Si4 U1 90 13_556 1_656
U1 Si4 U1 180 . 1_656
Si8 Si4 U1 90 5_545 1_556
Ru8 Si4 U1 90 5_545 1_556
Si8 Si4 U1 90 13_556 1_556
Ru8 Si4 U1 90 13_556 1_556
U1 Si4 U1 90.13(2) . 1_556
U1 Si4 U1 89.87(2) 1_656 1_556
Si8 Si4 U1 90 5_545 1_655
Ru8 Si4 U1 90 5_545 1_655
Si8 Si4 U1 90 13_556 1_655
Ru8 Si4 U1 90 13_556 1_655
U1 Si4 U1 89.87(2) . 1_655
U1 Si4 U1 90.13(2) 1_656 1_655
U1 Si4 U1 180 1_556 1_655
Ru3 Si5 Si5 123.10(15) . 13
Ru3 Si5 Si5 123.10(15) . 13_455
Si5 Si5 Si5 113.8(3) 13 13_455
Ru3 Si5 U2 71.41(7) . 13_455
Si5 Si5 U2 137.30(5) 13 13_455
Si5 Si5 U2 67.24(5) 13_455 13_455
Ru3 Si5 U2 71.41(7) . 13_556
Si5 Si5 U2 67.24(5) 13 13_556
Si5 Si5 U2 137.30(5) 13_455 13_556
U2 Si5 U2 142.83(13) 13_455 13_556
Ru3 Si5 U2 71.41(7) . 13
Si5 Si5 U2 67.24(5) 13 13
Si5 Si5 U2 137.30(5) 13_455 13
U2 Si5 U2 84.06(4) 13_455 13
U2 Si5 U2 84.28(4) 13_556 13
Ru3 Si5 U2 71.41(7) . 13_456
Si5 Si5 U2 137.30(5) 13 13_456
Si5 Si5 U2 67.24(5) 13_455 13_456
U2 Si5 U2 84.28(4) 13_455 13_456
U2 Si5 U2 84.06(4) 13_556 13_456
U2 Si5 U2 142.83(13) 13 13_456
Ru3 Si5 U2 138.38(5) . .
Si5 Si5 U2 65.91(12) 13 .
Si5 Si5 U2 65.91(12) 13_455 .
U2 Si5 U2 133.15(7) 13_455 .
U2 Si5 U2 78.03(3) 13_556 .
U2 Si5 U2 133.15(7) 13 .
U2 Si5 U2 78.03(3) 13_456 .
Ru3 Si5 U2 138.38(5) . 1_554
Si5 Si5 U2 65.91(12) 13 1_554
Si5 Si5 U2 65.91(12) 13_455 1_554
U2 Si5 U2 78.03(3) 13_455 1_554
U2 Si5 U2 133.15(7) 13_556 1_554
U2 Si5 U2 78.03(3) 13 1_554
U2 Si5 U2 133.15(7) 13_456 1_554
U2 Si5 U2 83.25(9) . 1_554
Ru8 Si6 Si8 152.3(8) . 1_554
Ru8 Si6 Ru8 152.3(8) . 1_554
Si8 Si6 Ru8 0.0(7) 1_554 1_554
Ru8 Si6 Si3 96.51(17) . 13_455
Si8 Si6 Si3 96.51(17) 1_554 13_455
Ru8 Si6 Si3 96.51(17) 1_554 13_455
Ru8 Si6 Ru3 96.51(17) . 13_455
Si8 Si6 Ru3 96.51(17) 1_554 13_455
Ru8 Si6 Ru3 96.51(17) 1_554 13_455
Si3 Si6 Ru3 0.00(4) 13_455 13_455
Ru8 Si6 Si3 96.51(17) . 13
Si8 Si6 Si3 96.51(17) 1_554 13
Ru8 Si6 Si3 96.51(17) 1_554 13
Si3 Si6 Si3 123.4(2) 13_455 13
Ru3 Si6 Si3 123.4(2) 13_455 13
Ru8 Si6 Ru3 96.51(17) . 13
Si8 Si6 Ru3 96.51(17) 1_554 13
Ru8 Si6 Ru3 96.51(17) 1_554 13
Si3 Si6 Ru3 123.4(2) 13_455 13
Ru3 Si6 Ru3 123.4(2) 13_455 13
Si3 Si6 Ru3 0.00(4) 13 13
Ru8 Si6 U1 80.0(3) . 5
Si8 Si6 U1 80.0(3) 1_554 5
Ru8 Si6 U1 80.0(3) 1_554 5
Si3 Si6 U1 162.02(17) 13_455 5
Ru3 Si6 U1 162.02(17) 13_455 5
Si3 Si6 U1 74.57(5) 13 5
Ru3 Si6 U1 74.57(5) 13 5
Ru8 Si6 U1 80.0(3) . 5_455
Si8 Si6 U1 80.0(3) 1_554 5_455
Ru8 Si6 U1 80.0(3) 1_554 5_455
Si3 Si6 U1 74.57(5) 13_455 5_455
Ru3 Si6 U1 74.57(5) 13_455 5_455
Si3 Si6 U1 162.02(17) 13 5_455
Ru3 Si6 U1 162.02(17) 13 5_455
U1 Si6 U1 87.44(13) 5 5_455
Ru8 Si6 U2 143.1(4) . 1_554
Si8 Si6 U2 64.6(4) 1_554 1_554
Ru8 Si6 U2 64.6(4) 1_554 1_554
Si3 Si6 U2 68.47(9) 13_455 1_554
Ru3 Si6 U2 68.47(9) 13_455 1_554
Si3 Si6 U2 68.47(9) 13 1_554
Ru3 Si6 U2 68.47(9) 13 1_554
U1 Si6 U2 124.017(14) 5 1_554
U1 Si6 U2 124.017(14) 5_455 1_554
Ru8 Si6 U2 64.6(4) . .
Si8 Si6 U2 143.1(4) 1_554 .
Ru8 Si6 U2 143.1(4) 1_554 .
Si3 Si6 U2 68.47(9) 13_455 .
Ru3 Si6 U2 68.47(9) 13_455 .
Si3 Si6 U2 68.47(9) 13 .
Ru3 Si6 U2 68.47(9) 13 .
U1 Si6 U2 124.017(14) 5 .
U1 Si6 U2 124.017(14) 5_455 .
U2 Si6 U2 78.55(11) 1_554 .
Si8 Si7 Ru8 0.0(7) 1_655 1_655
Si8 Si7 Ru8 151.4(8) 1_655 .
Ru8 Si7 Ru8 151.4(8) 1_655 .
Si8 Si7 Si3 96.63(17) 1_655 13
Ru8 Si7 Si3 96.63(17) 1_655 13
Ru8 Si7 Si3 96.63(17) . 13
Si8 Si7 Ru3 96.63(17) 1_655 13
Ru8 Si7 Ru3 96.63(17) 1_655 13
Ru8 Si7 Ru3 96.63(17) . 13
Si3 Si7 Ru3 0.00(4) 13 13
Si8 Si7 Si3 96.63(17) 1_655 13_556
Ru8 Si7 Si3 96.63(17) 1_655 13_556
Ru8 Si7 Si3 96.63(17) . 13_556
Si3 Si7 Si3 124.2(2) 13 13_556
Ru3 Si7 Si3 124.2(2) 13 13_556
Si8 Si7 Ru3 96.63(17) 1_655 13_556
Ru8 Si7 Ru3 96.63(17) 1_655 13_556
Ru8 Si7 Ru3 96.63(17) . 13_556
Si3 Si7 Ru3 124.2(2) 13 13_556
Ru3 Si7 Ru3 124.2(2) 13 13_556
Si3 Si7 Ru3 0.00(4) 13_556 13_556
Si8 Si7 U1 79.7(3) 1_655 5_556
Ru8 Si7 U1 79.7(3) 1_655 5_556
Ru8 Si7 U1 79.7(3) . 5_556
Si3 Si7 U1 161.48(16) 13 5_556
Ru3 Si7 U1 161.48(16) 13 5_556
Si3 Si7 U1 74.33(5) 13_556 5_556
Ru3 Si7 U1 74.33(5) 13_556 5_556
Si8 Si7 U1 79.7(3) 1_655 5
Ru8 Si7 U1 79.7(3) 1_655 5
Ru8 Si7 U1 79.7(3) . 5
Si3 Si7 U1 74.33(5) 13 5
Ru3 Si7 U1 74.33(5) 13 5
Si3 Si7 U1 161.48(16) 13_556 5
Ru3 Si7 U1 161.48(16) 13_556 5
U1 Si7 U1 87.15(12) 5_556 5
Si8 Si7 U2 143.7(4) 1_655 .
Ru8 Si7 U2 143.7(4) 1_655 .
Ru8 Si7 U2 64.9(4) . .
Si3 Si7 U2 68.80(9) 13 .
Ru3 Si7 U2 68.80(9) 13 .
Si3 Si7 U2 68.80(9) 13_556 .
Ru3 Si7 U2 68.80(9) 13_556 .
U1 Si7 U2 124.048(13) 5_556 .
U1 Si7 U2 124.048(13) 5 .
Si8 Si7 U2 64.9(4) 1_655 1_655
Ru8 Si7 U2 64.9(4) 1_655 1_655
Ru8 Si7 U2 143.7(4) . 1_655
Si3 Si7 U2 68.80(9) 13 1_655
Ru3 Si7 U2 68.80(9) 13 1_655
Si3 Si7 U2 68.80(9) 13_556 1_655
Ru3 Si7 U2 68.80(9) 13_556 1_655
U1 Si7 U2 124.048(13) 5_556 1_655
U1 Si7 U2 124.048(13) 5 1_655
U2 Si7 U2 78.78(10) . 1_655
Si4 Ru8 Si7 104.3(4) 5_455 1_455
Si4 Ru8 Si7 104.3(4) 5_455 .
Si7 Ru8 Si7 151.4(8) 1_455 .
Si4 Ru8 Si6 103.8(4) 5_455 .
Si7 Ru8 Si6 86.62(18) 1_455 .
Si7 Ru8 Si6 86.62(18) . .
Si4 Ru8 Si6 103.8(4) 5_455 1_556
Si7 Ru8 Si6 86.62(18) 1_455 1_556
Si7 Ru8 Si6 86.62(18) . 1_556
Si6 Ru8 Si6 152.3(8) . 1_556
Si4 Ru8 U2 180 5_455 .
Si7 Ru8 U2 75.7(4) 1_455 .
Si7 Ru8 U2 75.7(4) . .
Si6 Ru8 U2 76.2(4) . .
Si6 Ru8 U2 76.2(4) 1_556 .
Si4 Ru8 U1 60.6(2) 5_455 5_556
Si7 Ru8 U1 135.8(2) 1_455 5_556
Si7 Ru8 U1 61.65(15) . 5_556
Si6 Ru8 U1 135.7(2) . 5_556
Si6 Ru8 U1 61.24(15) 1_556 5_556
U2 Ru8 U1 119.4(2) . 5_556
Si4 Ru8 U1 60.6(2) 5_455 5_455
Si7 Ru8 U1 61.65(15) 1_455 5_455
Si7 Ru8 U1 135.8(2) . 5_455
Si6 Ru8 U1 61.24(15) . 5_455
Si6 Ru8 U1 135.7(2) 1_556 5_455
U2 Ru8 U1 119.4(2) . 5_455
U1 Ru8 U1 121.1(4) 5_556 5_455
Si4 Ru8 U1 60.6(2) 5_455 5_456
Si7 Ru8 U1 61.65(15) 1_455 5_456
Si7 Ru8 U1 135.8(2) . 5_456
Si6 Ru8 U1 135.7(2) . 5_456
Si6 Ru8 U1 61.24(15) 1_556 5_456
U2 Ru8 U1 119.4(2) . 5_456
U1 Ru8 U1 75.93(19) 5_556 5_456
U1 Ru8 U1 76.13(19) 5_455 5_456
Si4 Ru8 U1 60.6(2) 5_455 5
Si7 Ru8 U1 135.8(2) 1_455 5
Si7 Ru8 U1 61.65(15) . 5
Si6 Ru8 U1 61.24(15) . 5
Si6 Ru8 U1 135.7(2) 1_556 5
U2 Ru8 U1 119.4(2) . 5
U1 Ru8 U1 76.13(19) 5_556 5
U1 Ru8 U1 75.93(19) 5_455 5
U1 Ru8 U1 121.1(4) 5_456 5

loop_
_geom_bond_atom_site_label_1
_geom_bond_atom_site_label_2
_geom_bond_distance
_geom_bond_site_symmetry_2
U1 Si4 2.8762(5) 1_454
U1 Si4 2.8762(5) .
U1 Si4 2.8762(5) 1_455
U1 Si4 2.8762(5) 1_554
U1 Si6 2.939(3) 13
U1 Si6 2.939(3) 5_445
U1 Si6 2.939(3) 13_455
U1 Si6 2.939(3) 5_545
U1 Si7 2.954(3) 13_556
U1 Si7 2.954(3) 5_444
U1 Si7 2.954(3) 13
U1 Si7 2.954(3) 5_445
U2 Ru8 2.991(14) .
U2 Si5 3.0344(13) 13_455
U2 Si5 3.0344(13) 13_556
U2 Si5 3.0344(13) 13_456
U2 Si5 3.0344(13) 13
U2 Si5 3.065(3) .
U2 Si5 3.065(3) 1_556
U2 Si3 3.1970(7) 13_556
U2 Ru3 3.1970(7) 13_556
U2 Si3 3.1970(7) 13_455
U2 Ru3 3.1970(7) 13_455
Ru3 Si7 2.304(2) 13
Ru3 Si7 2.304(2) 13_556
Ru3 Si6 2.307(2) 13_455
Ru3 Si6 2.307(2) 13
Ru3 Si5 2.363(4) .
Ru3 U2 3.1970(7) 13_556
Ru3 U2 3.1970(7) 13_455
Ru3 U2 3.1970(7) 13_456
Ru3 U2 3.1970(7) 13
Si4 Si8 1.622(14) 5_545
Si4 Ru8 1.622(14) 5_545
Si4 Si8 1.622(14) 13_556
Si4 Ru8 1.622(14) 13_556
Si4 U1 2.8762(5) 1_656
Si4 U1 2.8762(5) 1_556
Si4 U1 2.8762(5) 1_655
Si5 Si5 2.425(4) 13
Si5 Si5 2.425(4) 13_455
Si5 U2 3.0344(13) 13_455
Si5 U2 3.0344(13) 13_556
Si5 U2 3.0344(13) 13
Si5 U2 3.0344(13) 13_456
Si5 U2 3.065(3) 1_554
Si6 Ru8 2.097(3) .
Si6 Si8 2.097(3) 1_554
Si6 Ru8 2.097(3) 1_554
Si6 Si3 2.307(2) 13_455
Si6 Ru3 2.307(2) 13_455
Si6 Si3 2.307(2) 13
Si6 Ru3 2.307(2) 13
Si6 U1 2.939(3) 5
Si6 U1 2.939(3) 5_455
Si6 U2 3.216(4) 1_554
Si7 Si8 2.096(4) 1_655
Si7 Ru8 2.096(4) 1_655
Si7 Ru8 2.096(4) .
Si7 Si3 2.304(2) 13
Si7 Ru3 2.304(2) 13
Si7 Si3 2.304(2) 13_556
Si7 Ru3 2.304(2) 13_556
Si7 U1 2.954(3) 5_556
Si7 U1 2.954(3) 5
Si7 U2 3.201(4) 1_655
Ru8 Si4 1.622(14) 5_455
Ru8 Si7 2.096(4) 1_455
Ru8 Si6 2.097(3) 1_556
Ru8 U1 3.302(7) 5_556
Ru8 U1 3.302(7) 5_455
Ru8 U1 3.302(7) 5_456
Ru8 U1 3.302(7) 5
